data_7125596
loop_
_publ_author_name
'Alves, Georges'
'Morel, Laurent'
'El-Ghozzi, Malika'
'Avignant, Daniel'
'Legeret, Bertrand'
'Nauton, Lionel'
'Cisnetti, Federico'
'Gautier, Arnaud'

_publ_section_title
;
 A platinum Chugaev carbene complex as a potent anticancer agent.
;
_journal_issue 27
_journal_name_full 'Chemical communications (Cambridge, England)'
_journal_page_first 7830
_journal_page_last 7832
_journal_paper_doi 10.1039/c1cc12228b
_journal_volume 47
_journal_year 2011
_chemical_formula_moiety 'C6.50 H15.50 Cl1 N2 O1 Pt0.50 S1'
_chemical_formula_sum 'C6.5 H15.5 Cl N2 O Pt0.5 S'
_chemical_formula_weight 302.77
_space_group_IT_number 15
_space_group_name_Hall '-C 2yc'
_space_group_name_H-M_alt 'C 1 2/c 1'
_symmetry_cell_setting monoclinic
_symmetry_space_group_name_H-M 'C 1 2/c 1'
_atom_sites_solution_hydrogens geom
_atom_sites_solution_primary direct
_cell_angle_alpha 90
_cell_angle_beta 100.628(2)
_cell_angle_gamma 90
_cell_formula_units_Z 8
_cell_length_a 18.1852(6)
_cell_length_b 11.5308(4)
_cell_length_c 12.0790(4)
_cell_measurement_reflns_used 0
_cell_measurement_temperature 293
_cell_measurement_theta_max 0
_cell_measurement_theta_min 0
_cell_volume 2489.39(15)
_computing_cell_refinement 'USER DEFINED CELL REFINEMENT'
_computing_data_collection 'USER DEFINED DATA COLLECTION'
_computing_data_reduction 'USER DEFINED DATA REDUCTION'
_computing_molecular_graphics 'CAMERON (Watkin et al., 1996)'
_computing_publication_material 'CRYSTALS (Betteridge et al., 2003)'
_computing_structure_refinement 'CRYSTALS (Betteridge et al., 2003)'
_computing_structure_solution 'SIR92 (Altomare et al., 1994)'
_diffrn_ambient_temperature 293
_diffrn_measured_fraction_theta_full 0.995
_diffrn_measured_fraction_theta_max 0.986
_diffrn_measurement_device Serial
_diffrn_measurement_device_type Unknown
_diffrn_measurement_method \w/2\q
_diffrn_radiation_monochromator graphite
_diffrn_radiation_type 'Mo K\a'
_diffrn_radiation_wavelength 0.71073
_diffrn_reflns_av_R_equivalents 0.029
_diffrn_reflns_limit_h_max 29
_diffrn_reflns_limit_h_min -26
_diffrn_reflns_limit_k_max 18
_diffrn_reflns_limit_k_min -18
_diffrn_reflns_limit_l_max 19
_diffrn_reflns_limit_l_min -18
_diffrn_reflns_number 19827
_diffrn_reflns_theta_full 33.633
_diffrn_reflns_theta_max 35.035
_diffrn_reflns_theta_min 2.102
_diffrn_standards_number 0
_exptl_absorpt_coefficient_mu 6.031
_exptl_absorpt_correction_T_max 1.0000
_exptl_absorpt_correction_T_min 1.0000
_exptl_absorpt_correction_type none
_exptl_crystal_density_diffrn 1.616
_exptl_crystal_density_method 'not measured'
_exptl_crystal_F_000 1188
_refine_diff_density_max 1.08
_refine_diff_density_min -1.21
_refine_ls_extinction_coef 45(5)
_refine_ls_extinction_method 'Larson (1970), Equation 22'
_refine_ls_goodness_of_fit_ref 1.0822
_refine_ls_hydrogen_treatment none
_refine_ls_matrix_type full
_refine_ls_number_parameters 133
_refine_ls_number_reflns 3870
_refine_ls_number_restraints 0
_refine_ls_R_factor_all 0.0443
_refine_ls_R_factor_gt 0.0301
_refine_ls_shift/su_max 0.0004177
_refine_ls_shift/su_mean 0.0000239
_refine_ls_structure_factor_coef F
_refine_ls_weighting_details
;
Method, part 1, Chebychev polynomial, (Watkin, 1994, Prince, 1982)
[weight] = 1.0/[A~0~*T~0~(x)+A~1~*T~1~(x) ... +A~n-1~]*T~n-1~(x)]
where A~i~ are the Chebychev coefficients listed below and x= Fcalc/Fmax
Method = Robust Weighting (Prince, 1982)
W = [weight] * [1-(deltaF/6*sigmaF)^2^]^2^
A~i~ are:
0.173 0.954E-01 0.832E-01
;
_refine_ls_weighting_scheme calc
_refine_ls_wR_factor_all 0.0384
_refine_ls_wR_factor_gt 0.0284
_refine_ls_wR_factor_ref 0.0268
_reflns_limit_h_max 28
_reflns_limit_h_min -29
_reflns_limit_k_max 18
_reflns_limit_k_min 0
_reflns_limit_l_max 19
_reflns_limit_l_min 0
_reflns_number_gt 4209
_reflns_number_total 5420
_reflns_threshold_expression I>2.0\s(I)
_oxford_diffrn_Wilson_B_factor 2.39
_oxford_diffrn_Wilson_scale 583.66
_oxford_refine_ls_r_factor_ref 0.0261
_oxford_refine_ls_scale 0.06720(8)
_oxford_reflns_number_all 5407
_oxford_reflns_threshold_expression_ref I>4.0\s(I)
_cod_data_source_file c1cc12228b.txt
_cod_data_source_block 1
_cod_depositor_comments
;
The following automatic conversions were performed:

data item '_symmetry_cell_setting' value 'Monoclinic' was changed to
'monoclinic' in accordance with the
/home/saulius/struct/COD-crude-data/automatic-downloads/DataCite-retrospective/RSC/depositions/lib/dictionaries/cif_core.dic
dictionary named 'cif_core.dic' version 2.4.2 last updated on
2011-04-26.

Automatic conversion script
Id: cif_fix_values 6909 2019-04-08 15:41:33Z antanas 
;
_cod_original_sg_symbol_H-M 'C 1 2/c 1 '
_cod_original_formula_sum 'C6.50 H15.50 Cl1 N2 O1 Pt0.50 S1'
_cod_database_code 7125596

loop_
_symmetry_equiv_pos_as_xyz
x,y,z
-x,-y,-z
x+1/2,y+1/2,z
-x+1/2,-y+1/2,-z
-x,y,-z+1/2
x,-y,z+1/2
-x+1/2,y+1/2,-z+1/2
x+1/2,-y+1/2,z+1/2

loop_
_atom_site_label
_atom_site_type_symbol
_atom_site_fract_x
_atom_site_fract_y
_atom_site_fract_z
_atom_site_U_iso_or_equiv
_atom_site_occupancy
_atom_site_adp_type
_atom_site_refinement_flags_posn
_atom_site_refinement_flags_adp
Pt1 Pt 0.5000 0.699299(10) 0.2500 0.0370 1.0000 Uani S T
C3 C 0.57075(14) 0.82837(19) 0.2712(2) 0.0370 1.0000 Uani . .
N4 N 0.53866(12) 0.93283(17) 0.2608(2) 0.0436 1.0000 Uani . .
N5 N 0.64399(12) 0.81422(17) 0.2952(2) 0.0444 1.0000 Uani . .
C6 C 0.70737(14) 0.8952(3) 0.3068(3) 0.0514 1.0000 Uani . .
C7 C 0.7748(2) 0.8204(4) 0.2999(6) 0.0925 1.0000 Uani . .
C8 C 0.6956(2) 0.9840(4) 0.2128(4) 0.0764 1.0000 Uani . .
C9 C 0.7173(3) 0.9526(5) 0.4211(5) 0.0948 1.0000 Uani . .
Cl2 Cl 0.40566(5) 0.55570(6) 0.22324(11) 0.0728 1.0000 Uani . .
S3 S 0.44348(8) 0.80066(11) 0.54408(13) 0.0684 0.7500 Uani . .
S4 S 0.4383(2) 0.7523(3) 0.6270(3) 0.0555 0.2500 Uani . .
C10 C 0.3775(5) 0.6870(5) 0.5096(6) 0.0894 0.7500 Uani . .
C14 C 0.5213(5) 0.7092(8) 0.5852(8) 0.1177 0.7500 Uani . .
O11 O 0.4254(3) 0.8462(4) 0.6548(5) 0.0797 0.7500 Uani . .
O12 O 0.4264(9) 0.8805(9) 0.5990(14) 0.0734 0.2500 Uani . .
H71 H 0.8190 0.8675 0.3085 0.1388 1.0000 Uiso R .
H72 H 0.7807 0.7637 0.3591 0.1391 1.0000 Uiso R .
H73 H 0.7671 0.7812 0.2279 0.1391 1.0000 Uiso R .
H81 H 0.7416 1.0235 0.2102 0.1150 1.0000 Uiso R .
H82 H 0.6585 1.0392 0.2248 0.1150 1.0000 Uiso R .
H83 H 0.6791 0.9448 0.1424 0.1151 1.0000 Uiso R .
H91 H 0.7609 1.0001 0.4320 0.1419 1.0000 Uiso R .
H92 H 0.7229 0.8942 0.4781 0.1421 1.0000 Uiso R .
H93 H 0.6742 0.9991 0.4253 0.1418 1.0000 Uiso R .
H51 H 0.6573 0.7425 0.3023 0.0534 1.0000 Uiso R .
H101 H 0.3928 0.6663 0.4411 0.1342 0.7500 Uiso R .
H102 H 0.3785 0.6158 0.5497 0.1341 0.7500 Uiso R .
H103 H 0.3280 0.7189 0.4976 0.1341 0.7500 Uiso R .
H141 H 0.5222 0.6757 0.5130 0.1770 0.7500 Uiso R .
H142 H 0.5630 0.7596 0.6093 0.1770 0.7500 Uiso R .
H143 H 0.5248 0.6445 0.6353 0.1771 0.7500 Uiso R .
H41 H 0.5670 1.0025 0.2678 0.0524 1.0000 Uiso R .

loop_
_atom_site_aniso_label
_atom_site_aniso_U_11
_atom_site_aniso_U_22
_atom_site_aniso_U_33
_atom_site_aniso_U_23
_atom_site_aniso_U_13
_atom_site_aniso_U_12
Pt1 0.03163(6) 0.02222(5) 0.06042(10) 0.0000 0.01687(5) 0.0000
C3 0.0356(10) 0.0249(8) 0.0521(14) 0.0012(8) 0.0124(10) 0.0024(7)
N4 0.0334(9) 0.0238(8) 0.0733(16) -0.0003(9) 0.0087(10) 0.0006(7)
N5 0.0306(8) 0.0268(9) 0.0763(16) 0.0057(9) 0.0111(9) -0.0004(7)
C6 0.0312(10) 0.0361(11) 0.086(2) 0.0043(13) 0.0072(12) -0.0040(9)
C7 0.0378(15) 0.057(2) 0.187(6) 0.016(3) 0.031(2) 0.0025(14)
C8 0.0513(17) 0.062(2) 0.116(3) 0.036(2) 0.0162(19) -0.0122(16)
C9 0.085(3) 0.085(3) 0.100(4) -0.021(3) -0.019(3) -0.013(3)
Cl2 0.0464(4) 0.0297(3) 0.1459(9) -0.0106(4) 0.0273(5) -0.0098(3)
S3 0.0679(7) 0.0459(5) 0.0852(8) 0.0025(6) -0.0023(6) -0.0009(5)
S4 0.080(2) 0.0367(13) 0.0473(16) -0.0067(12) 0.0064(15) -0.0078(14)
C10 0.123(6) 0.063(3) 0.079(4) -0.020(3) 0.010(4) -0.035(3)
C14 0.095(5) 0.145(8) 0.106(5) -0.015(5) -0.001(4) 0.065(5)
O11 0.087(3) 0.045(2) 0.105(4) -0.017(2) 0.012(3) -0.002(2)
O12 0.087(8) 0.028(5) 0.100(11) -0.004(5) 0.003(8) 0.013(5)

loop_
_atom_type_symbol
_atom_type_scat_dispersion_real
_atom_type_scat_dispersion_imag
_atom_type_scat_Cromer_Mann_a1
_atom_type_scat_Cromer_Mann_b1
_atom_type_scat_Cromer_Mann_a2
_atom_type_scat_Cromer_Mann_b2
_atom_type_scat_Cromer_Mann_a3
_atom_type_scat_Cromer_Mann_b3
_atom_type_scat_Cromer_Mann_a4
_atom_type_scat_Cromer_Mann_b4
_atom_type_scat_Cromer_Mann_c
_atom_type_scat_source
C 0.0033 0.0016 2.3100 20.8439 1.0200 10.2075 1.5886 0.5687 0.8650 51.6512 0.2156 'International Tables Vol C 4.2.6.8 and 6.1.1.4'
H 0.0000 0.0000 0.4930 10.5109 0.3229 26.1257 0.1402 3.1424 0.0408 57.7998 0.0030 'International Tables Vol C 4.2.6.8 and 6.1.1.4'
O 0.0106 0.0060 3.0485 13.2771 2.2868 5.7011 1.5463 0.3239 0.8670 32.9089 0.2508 'International Tables Vol C 4.2.6.8 and 6.1.1.4'
N 0.0061 0.0033 12.2126 0.0057 3.1322 9.8933 2.0125 28.9975 1.1663 0.5826 -11.5290 'International Tables Vol C 4.2.6.8 and 6.1.1.4'
S 0.1246 0.1234 6.9053 1.4679 5.2034 22.2151 1.4379 0.2536 1.5863 56.1720 0.8669 'International Tables Vol C 4.2.6.8 and 6.1.1.4'
Cl 0.1484 0.1585 11.4604 0.0104 7.1964 1.1662 6.2556 18.5194 1.6455 47.7784 -9.5574 'International Tables Vol C 4.2.6.8 and 6.1.1.4'
Pt -1.7033 8.3905 27.0059 1.5129 17.7639 8.8117 15.7131 0.4246 5.7837 38.6103 11.6883 'International Tables Vol C 4.2.6.8 and 6.1.1.4'

loop_
_geom_angle_atom_site_label_1
_geom_angle_site_symmetry_1
_geom_angle_atom_site_label_2
_geom_angle_atom_site_label_3
_geom_angle_site_symmetry_3
_geom_angle
_geom_angle_publ_flag
Cl2 5_655 Pt1 C3 5_655 174.82(7) yes
Cl2 5_655 Pt1 C3 . 94.13(7) yes
C3 5_655 Pt1 C3 . 80.71(14) yes
Cl2 5_655 Pt1 Cl2 . 91.04(4) yes
C3 5_655 Pt1 Cl2 . 94.13(7) yes
C3 . Pt1 Cl2 . 174.82(7) yes
Pt1 . C3 N4 . 114.17(17) yes
Pt1 . C3 N5 . 123.24(17) yes
N4 . C3 N5 . 122.6(2) yes
N4 5_655 N4 C3 . 115.46(14) yes
N4 5_655 N4 H41 . 122.3 no
C3 . N4 H41 . 122.3 no
C3 . N5 C6 . 133.2(2) yes
C3 . N5 H51 . 113.2 no
C6 . N5 H51 . 113.6 no
N5 . C6 C7 . 105.2(3) yes
N5 . C6 C8 . 111.0(3) yes
C7 . C6 C8 . 110.3(4) yes
N5 . C6 C9 . 109.0(3) yes
C7 . C6 C9 . 109.8(4) yes
C8 . C6 C9 . 111.4(4) yes
C6 . C7 H71 . 110.0 no
C6 . C7 H72 . 109.1 no
H71 . C7 H72 . 109.1 no
C6 . C7 H73 . 109.4 no
H71 . C7 H73 . 110.0 no
H72 . C7 H73 . 109.2 no
C6 . C8 H81 . 110.1 no
C6 . C8 H82 . 110.0 no
H81 . C8 H82 . 109.5 no
C6 . C8 H83 . 108.8 no
H81 . C8 H83 . 109.0 no
H82 . C8 H83 . 109.4 no
C6 . C9 H91 . 109.5 no
C6 . C9 H92 . 109.2 no
H91 . C9 H92 . 109.2 no
C6 . C9 H93 . 109.5 no
H91 . C9 H93 . 109.9 no
H92 . C9 H93 . 109.5 no
C10 . S3 C14 . 95.6(5) yes
C10 . S3 O11 . 102.3(3) yes
C14 . S3 O11 . 104.5(4) yes
C10 . S4 C14 . 95.2(5) yes
C10 . S4 O12 . 100.9(6) yes
C14 . S4 O12 . 107.9(8) yes
S4 . C10 S3 . 38.10(17) yes
S4 . C10 H101 . 123.8 no
S3 . C10 H101 . 95.5 no
S4 . C10 H102 . 90.5 no
S3 . C10 H102 . 124.7 no
H101 . C10 H102 . 104.1 no
S4 . C10 H103 . 112.5 no
S3 . C10 H103 . 109.1 no
H101 . C10 H103 . 112.5 no
H102 . C10 H103 . 109.8 no
S3 . C14 S4 . 38.8(2) yes
S3 . C14 H141 . 97.6 no
S4 . C14 H141 . 122.6 no
S3 . C14 H142 . 105.8 no
S4 . C14 H142 . 114.6 no
H141 . C14 H142 . 112.2 no
S3 . C14 H143 . 127.1 no
S4 . C14 H143 . 90.0 no
H141 . C14 H143 . 104.6 no
H142 . C14 H143 . 108.9 no

loop_
_geom_bond_atom_site_label_1
_geom_bond_atom_site_label_2
_geom_bond_site_symmetry_2
_geom_bond_distance
_geom_bond_publ_flag
Pt1 Cl2 5_655 2.3632(7) yes
Pt1 C3 5_655 1.953(2) yes
Pt1 C3 . 1.953(2) yes
Pt1 Cl2 . 2.3632(7) yes
C3 N4 . 1.334(3) yes
C3 N5 . 1.320(3) yes
N4 N4 5_655 1.382(4) yes
N4 H41 . 0.950 no
N5 C6 . 1.470(3) yes
N5 H51 . 0.862 no
C6 C7 . 1.514(5) yes
C6 C8 . 1.515(5) yes
C6 C9 . 1.511(6) yes
C7 H71 . 0.960 no
C7 H72 . 0.961 no
C7 H73 . 0.967 no
C8 H81 . 0.958 no
C8 H82 . 0.958 no
C8 H83 . 0.961 no
C9 H91 . 0.953 no
C9 H92 . 0.955 no
C9 H93 . 0.959 no
S3 C10 . 1.774(6) yes
S3 C14 . 1.761(7) yes
S3 O11 . 1.528(6) yes
S4 C10 . 1.795(7) yes
S4 C14 . 1.749(9) yes
S4 O12 . 1.523(12) yes
C10 H101 . 0.951 no
C10 H102 . 0.951 no
C10 H103 . 0.958 no
C14 H141 . 0.956 no
C14 H142 . 0.958 no
C14 H143 . 0.955 no

loop_
_geom_hbond_atom_site_label_D
_geom_hbond_atom_site_label_H
_geom_hbond_atom_site_label_A
_geom_hbond_site_symmetry_A
_geom_hbond_angle_DHA
_geom_hbond_distance_DH
_geom_hbond_distance_HA
_geom_hbond_distance_DA
_geom_hbond_publ_flag
C9 H93 O11 2_676 152 0.96 2.60 3.476(8) yes
C9 H93 O12 2_676 169 0.96 2.27 3.218(8) yes
N4 H41 O11 2_676 141 0.95 1.97 2.778(8) yes
N4 H41 O12 2_676 125 0.95 2.09 2.740(8) yes
